data_4500334
loop_
_publ_author_name
'Zhang, Jie-Peng'
'Qi, Xiao-Lin'
'Liu, Zhi-Juan'
'Zhu, Ai-Xin'
'Chen, Yan'
'Wang, Jing'
'Chen, Xiao-Ming'

_publ_section_title
;
 Syntheses, Structures, and Porous/Luminescent Properties of Silver
 3-Alkyl-1,2,4-Triazolate Frameworks with Rare 3-Connected Topologies
;
_journal_issue 3
_journal_name_full 'Crystal Growth &amp; Design'
_journal_page_first 796
_journal_paper_doi 10.1021/cg101435b
_journal_volume 11
_journal_year 2011
_chemical_formula_sum 'C3 H4 Ag N3'
_chemical_formula_weight 189.96
_chemical_name_systematic
; 
 ? 
;
_space_group_IT_number 33
_symmetry_cell_setting orthorhombic
_symmetry_space_group_name_Hall 'P 2c -2n'
_symmetry_space_group_name_H-M 'P n a 21'
_atom_sites_solution_hydrogens geom
_atom_sites_solution_primary direct
_atom_sites_solution_secondary difmap
_audit_creation_method SHELXL-97
_cell_angle_alpha 90.00
_cell_angle_beta 90.00
_cell_angle_gamma 90.00
_cell_formula_units_Z 4
_cell_length_a 11.1121(13)
_cell_length_b 10.9483(12)
_cell_length_c 3.8187(5)
_cell_measurement_temperature 293(2)
_cell_volume 464.58(10)
_computing_structure_refinement 'SHELXL-97 (Sheldrick, 1997)'
_computing_structure_solution 'SHELXS-97 (Sheldrick, 1990)'
_diffrn_ambient_temperature 293(2)
_diffrn_measured_fraction_theta_full 0.962
_diffrn_measured_fraction_theta_max 0.962
_diffrn_measurement_device_type CCD
_diffrn_measurement_method '/w scan'
_diffrn_radiation_monochromator graphite
_diffrn_radiation_source 'fine-focus sealed tube'
_diffrn_radiation_type MoK\a
_diffrn_radiation_wavelength 0.71073
_diffrn_reflns_av_R_equivalents 0.0116
_diffrn_reflns_av_sigmaI/netI 0.0140
_diffrn_reflns_limit_h_max 13
_diffrn_reflns_limit_h_min -13
_diffrn_reflns_limit_k_max 13
_diffrn_reflns_limit_k_min -9
_diffrn_reflns_limit_l_max 1
_diffrn_reflns_limit_l_min -4
_diffrn_reflns_number 1639
_diffrn_reflns_theta_full 25.94
_diffrn_reflns_theta_max 25.94
_diffrn_reflns_theta_min 2.61
_exptl_absorpt_coefficient_mu 4.181
_exptl_absorpt_correction_T_max 0.5728
_exptl_absorpt_correction_T_min 0.4885
_exptl_absorpt_correction_type multi-scan
_exptl_absorpt_process_details SADABS
_exptl_crystal_colour colorless
_exptl_crystal_density_diffrn 2.716
_exptl_crystal_density_method 'not measured'
_exptl_crystal_description block
_exptl_crystal_F_000 360
_exptl_crystal_size_max 0.20
_exptl_crystal_size_mid 0.15
_exptl_crystal_size_min 0.15
_refine_diff_density_max 0.914
_refine_diff_density_min -0.345
_refine_diff_density_rms 0.099
_refine_ls_abs_structure_details 'Flack H D (1983), Acta Cryst. A39, 876-881'
_refine_ls_abs_structure_Flack 0.05(9)
_refine_ls_extinction_method none
_refine_ls_goodness_of_fit_ref 1.079
_refine_ls_hydrogen_treatment constr
_refine_ls_matrix_type full
_refine_ls_number_parameters 65
_refine_ls_number_reflns 594
_refine_ls_number_restraints 1
_refine_ls_restrained_S_all 1.078
_refine_ls_R_factor_all 0.0253
_refine_ls_R_factor_gt 0.0235
_refine_ls_shift/su_max 0.001
_refine_ls_shift/su_mean 0.000
_refine_ls_structure_factor_coef Fsqd
_refine_ls_weighting_details 'calc w=1/[\s^2^(Fo^2^)+(0.0456P)^2^+0.1728P] where P=(Fo^2^+2Fc^2^)/3'
_refine_ls_weighting_scheme calc
_refine_ls_wR_factor_gt 0.0623
_refine_ls_wR_factor_ref 0.0636
_reflns_number_gt 566
_reflns_number_total 594
_reflns_threshold_expression >2sigma(I)
_cod_data_source_file cg101435b_si_002.cif
_cod_data_source_block 1
_cod_original_sg_symbol_H-M Pna21
_cod_database_code 4500334

loop_
_symmetry_equiv_pos_as_xyz
'x, y, z'
'-x, -y, z+1/2'
'x+1/2, -y+1/2, z'
'-x+1/2, y+1/2, z+1/2'

loop_
_atom_site_label
_atom_site_type_symbol
_atom_site_fract_x
_atom_site_fract_y
_atom_site_fract_z
_atom_site_U_iso_or_equiv
_atom_site_adp_type
_atom_site_occupancy
_atom_site_symmetry_multiplicity
_atom_site_calc_flag
_atom_site_refinement_flags
Ag1 Ag 0.88234(3) 0.40389(3) 0.5011(4) 0.0413(2) Uani 1 1 d .
N1 N 1.0735(3) 0.3468(4) 0.4131(14) 0.0337(13) Uani 1 1 d .
N2 N 1.1601(4) 0.4187(4) 0.2494(17) 0.0348(12) Uani 1 1 d .
N3 N 1.2444(3) 0.2421(4) 0.4009(15) 0.0362(13) Uani 1 1 d .
C1 C 1.1274(3) 0.2445(4) 0.496(3) 0.0279(10) Uani 1 1 d .
C2 C 1.2587(4) 0.3525(4) 0.2491(18) 0.0354(14) Uani 1 1 d .
H2 H 1.3311 0.3790 0.1537 0.042 Uiso 1 1 calc R
C3 C 1.0648(5) 0.1400(5) 0.6710(18) 0.0415(15) Uani 1 1 d .
H3A H 0.9826 0.1617 0.7160 0.062 Uiso 1 1 calc R
H3B H 1.1044 0.1217 0.8882 0.062 Uiso 1 1 calc R
H3C H 1.0674 0.0697 0.5212 0.062 Uiso 1 1 calc R

loop_
_atom_site_aniso_label
_atom_site_aniso_U_11
_atom_site_aniso_U_22
_atom_site_aniso_U_33
_atom_site_aniso_U_23
_atom_site_aniso_U_13
_atom_site_aniso_U_12
Ag1 0.0274(2) 0.0256(2) 0.0709(4) -0.0078(3) 0.0034(5) 0.00072(12)
N1 0.0205(16) 0.024(2) 0.057(4) 0.001(2) 0.004(2) -0.0024(17)
N2 0.024(2) 0.023(2) 0.057(4) 0.007(2) 0.004(2) -0.0002(18)
N3 0.0241(18) 0.0226(18) 0.062(4) 0.007(2) 0.0024(19) 0.0028(16)
C1 0.026(2) 0.023(2) 0.035(3) 0.001(5) 0.001(3) -0.0003(16)
C2 0.022(2) 0.029(3) 0.055(4) 0.012(3) 0.006(2) 0.000(2)
C3 0.032(3) 0.036(3) 0.056(4) 0.014(3) 0.004(3) -0.004(3)

loop_
_atom_type_symbol
_atom_type_description
_atom_type_scat_dispersion_real
_atom_type_scat_dispersion_imag
_atom_type_scat_source
C C 0.0033 0.0016 'International Tables Vol C Tables 4.2.6.8 and 6.1.1.4'
H H 0.0000 0.0000 'International Tables Vol C Tables 4.2.6.8 and 6.1.1.4'
N N 0.0061 0.0033 'International Tables Vol C Tables 4.2.6.8 and 6.1.1.4'
Ag Ag -0.8971 1.1015 'International Tables Vol C Tables 4.2.6.8 and 6.1.1.4'

loop_
_geom_angle_atom_site_label_1
_geom_angle_atom_site_label_2
_geom_angle_atom_site_label_3
_geom_angle
_geom_angle_site_symmetry_1
_geom_angle_site_symmetry_3
N2 Ag1 N1 120.76(17) 2_765 .
N2 Ag1 N3 123.51(17) 2_765 3_455
N1 Ag1 N3 115.02(14) . 3_455
C1 N1 N2 106.1(4) . .
C1 N1 Ag1 129.5(4) . .
N2 N1 Ag1 124.4(3) . .
C2 N2 N1 105.3(4) . .
C2 N2 Ag1 131.4(4) . 2_764
N1 N2 Ag1 122.8(3) . 2_764
C2 N3 C1 102.2(4) . .
C2 N3 Ag1 129.0(3) . 3
C1 N3 Ag1 128.7(4) . 3
N1 C1 N3 113.1(5) . .
N1 C1 C3 123.4(4) . .
N3 C1 C3 123.5(4) . .
N2 C2 N3 113.3(5) . .
N2 C2 H2 123.3 . .
N3 C2 H2 123.3 . .
C1 C3 H3A 109.5 . .
C1 C3 H3B 109.5 . .
H3A C3 H3B 109.5 . .
C1 C3 H3C 109.5 . .
H3A C3 H3C 109.5 . .
H3B C3 H3C 109.5 . .

loop_
_geom_bond_atom_site_label_1
_geom_bond_atom_site_label_2
_geom_bond_distance
_geom_bond_site_symmetry_2
Ag1 N2 2.212(4) 2_765
Ag1 N1 2.239(4) .
Ag1 N3 2.247(4) 3_455
N1 C1 1.309(7) .
N1 N2 1.392(7) .
N2 C2 1.314(6) .
N2 Ag1 2.212(4) 2_764
N3 C2 1.350(7) .
N3 C1 1.351(6) .
N3 Ag1 2.247(4) 3
C1 C3 1.496(8) .
C2 H2 0.9300 .
C3 H3A 0.9600 .
C3 H3B 0.9600 .
C3 H3C 0.9600 .

loop_
_geom_torsion_atom_site_label_1
_geom_torsion_atom_site_label_2
_geom_torsion_atom_site_label_3
_geom_torsion_atom_site_label_4
_geom_torsion
_geom_torsion_site_symmetry_1
_geom_torsion_site_symmetry_4
N2 Ag1 N1 C1 129.3(8) 2_765 .
N3 Ag1 N1 C1 -41.4(8) 3_455 .
N2 Ag1 N1 N2 -51.0(4) 2_765 .
N3 Ag1 N1 N2 138.3(5) 3_455 .
C1 N1 N2 C2 0.0(8) . .
Ag1 N1 N2 C2 -179.8(4) . .
C1 N1 N2 Ag1 173.6(6) . 2_764
Ag1 N1 N2 Ag1 -6.2(7) . 2_764
N2 N1 C1 N3 0.2(11) . .
Ag1 N1 C1 N3 179.9(5) . .
N2 N1 C1 C3 -178.6(8) . .
Ag1 N1 C1 C3 1.2(14) . .
C2 N3 C1 N1 -0.2(10) . .
Ag1 N3 C1 N1 176.3(5) 3 .
C2 N3 C1 C3 178.5(9) . .
Ag1 N3 C1 C3 -4.9(14) 3 .
N1 N2 C2 N3 -0.2(8) . .
Ag1 N2 C2 N3 -173.0(4) 2_764 .
C1 N3 C2 N2 0.2(9) . .
Ag1 N3 C2 N2 -176.3(4) 3 .
